data_4077781
loop_
_publ_author_name
'Braga, Dario'
'Maini, Lucia'
'Polito, Marco'
'Grepioni, Fabrizia'

_publ_section_title
;
 Hydrogen Bonds within an Ionic Environment:&#x00A0; The Remarkable
 Behavior of the Zwitterion [CoIII(\h5-C5H4COOH)(\h5-C5H4COO)]
;
_journal_issue 14
_journal_name_full Organometallics
_journal_page_first 2577
_journal_paper_doi 10.1021/om990141d
_journal_volume 18
_journal_year 1999
_chemical_formula_sum 'C24 H19 Co2 F6 O8 P'
_chemical_formula_weight 698.22
_chemical_name_systematic
; 
 ? 
;
_space_group_IT_number 2
_symmetry_cell_setting triclinic
_symmetry_space_group_name_Hall '-P 1'
_symmetry_space_group_name_H-M 'P -1'
_atom_sites_solution_hydrogens geom
_atom_sites_solution_primary direct
_atom_sites_solution_secondary difmap
_audit_creation_method SHELXL-97
_cell_angle_alpha 86.98(5)
_cell_angle_beta 80.55(2)
_cell_angle_gamma 82.69(4)
_cell_formula_units_Z 2
_cell_length_a 6.953(2)
_cell_length_b 11.856(9)
_cell_length_c 14.862(5)
_cell_measurement_temperature 223(2)
_cell_volume 1198.1(11)
_computing_structure_refinement 'SHELXL-97 (Sheldrick, 1997)'
_computing_structure_solution 'SHELXS-97 (Sheldrick, 1990)'
_diffrn_ambient_temperature 223(2)
_diffrn_measured_fraction_theta_full 0.951
_diffrn_measured_fraction_theta_max 0.951
_diffrn_radiation_monochromator graphite
_diffrn_radiation_source 'fine-focus sealed tube'
_diffrn_radiation_type MoK\a
_diffrn_radiation_wavelength 0.71069
_diffrn_reflns_av_R_equivalents 0.0788
_diffrn_reflns_av_sigmaI/netI 0.0784
_diffrn_reflns_limit_h_max 8
_diffrn_reflns_limit_h_min -8
_diffrn_reflns_limit_k_max 14
_diffrn_reflns_limit_k_min -14
_diffrn_reflns_limit_l_max 17
_diffrn_reflns_limit_l_min 0
_diffrn_reflns_number 4172
_diffrn_reflns_theta_full 24.98
_diffrn_reflns_theta_max 25.0
_diffrn_reflns_theta_min 3.0
_exptl_absorpt_coefficient_mu 1.550
_exptl_absorpt_correction_T_max 1.00
_exptl_absorpt_correction_T_min 0.87
_exptl_absorpt_correction_type psi-scan
_exptl_crystal_density_diffrn 1.935
_exptl_crystal_density_method 'not measured'
_exptl_crystal_F_000 700
_refine_diff_density_max 0.757
_refine_diff_density_min -0.674
_refine_diff_density_rms 0.116
_refine_ls_extinction_method none
_refine_ls_goodness_of_fit_ref 0.983
_refine_ls_hydrogen_treatment mixed
_refine_ls_matrix_type full
_refine_ls_number_parameters 349
_refine_ls_number_reflns 3997
_refine_ls_number_restraints 0
_refine_ls_restrained_S_all 0.983
_refine_ls_R_factor_all 0.1341
_refine_ls_R_factor_gt 0.0472
_refine_ls_shift/su_max 0.006
_refine_ls_shift/su_mean 0.001
_refine_ls_structure_factor_coef Fsqd
_refine_ls_weighting_details 'calc w=1/[\s^2^(Fo^2^)+(0.0911P)^2^+0.0000P] where P=(Fo^2^+2Fc^2^)/3'
_refine_ls_weighting_scheme calc
_refine_ls_wR_factor_gt 0.1207
_refine_ls_wR_factor_ref 0.1607
_reflns_number_gt 1946
_reflns_number_total 3997
_reflns_threshold_expression >2sigma(I)
_cod_data_source_file om990141d.cif
_cod_data_source_block coca2
_cod_database_code 4077781

loop_
_symmetry_equiv_pos_as_xyz
'x, y, z'
'-x, -y, -z'

loop_
_atom_site_label
_atom_site_type_symbol
_atom_site_fract_x
_atom_site_fract_y
_atom_site_fract_z
_atom_site_U_iso_or_equiv
_atom_site_adp_type
_atom_site_occupancy
_atom_site_symmetry_multiplicity
_atom_site_calc_flag
_atom_site_refinement_flags
_atom_site_disorder_assembly
_atom_site_disorder_group
Co1 Co 0.40332(13) 0.76001(8) 0.64128(6) 0.0231(3) Uani 1 1 d . . .
C1 C 0.4729(7) 0.7134(4) 0.7667(3) 0.0275(18) Uani 1 1 d G . .
C2 C 0.2664(7) 0.7394(4) 0.7717(3) 0.0323(18) Uani 1 1 d G . .
H2 H 0.1867 0.7950 0.8070 0.039 Uiso 1 1 calc R . .
C3 C 0.2031(6) 0.6656(5) 0.7133(4) 0.039(2) Uani 1 1 d G . .
H3 H 0.0746 0.6644 0.7036 0.046 Uiso 1 1 calc R . .
C4 C 0.3704(8) 0.5940(4) 0.6722(3) 0.037(2) Uani 1 1 d G . .
H4 H 0.3707 0.5377 0.6309 0.044 Uiso 1 1 calc R . .
C5 C 0.5371(6) 0.6235(4) 0.7053(4) 0.035(2) Uani 1 1 d G . .
H5 H 0.6658 0.5899 0.6894 0.042 Uiso 1 1 calc R . .
C6 C 0.6034(12) 0.7705(7) 0.8136(5) 0.0305(19) Uani 1 1 d . . .
O1 O 0.5140(7) 0.8640(5) 0.8528(4) 0.0401(14) Uani 1 1 d . . .
O2 O 0.7727(8) 0.7346(5) 0.8138(4) 0.0484(15) Uani 1 1 d . . .
C7 C 0.5271(6) 0.9026(4) 0.5947(3) 0.0253(17) Uani 1 1 d G . .
C8 C 0.3210(6) 0.9219(4) 0.5957(3) 0.0308(18) Uani 1 1 d G . .
H8 H 0.2343 0.9776 0.6278 0.037 Uiso 1 1 calc R . .
C9 C 0.2704(6) 0.8412(5) 0.5389(4) 0.0359(19) Uani 1 1 d G . .
H9 H 0.1448 0.8348 0.5274 0.043 Uiso 1 1 calc R . .
C10 C 0.4453(8) 0.7721(4) 0.5029(3) 0.038(2) Uani 1 1 d G . .
H10 H 0.4544 0.7124 0.4636 0.046 Uiso 1 1 calc R . .
C11 C 0.6039(6) 0.8100(4) 0.5374(4) 0.0309(18) Uani 1 1 d G . .
H11 H 0.7351 0.7795 0.5246 0.037 Uiso 1 1 calc R . .
C12 C 0.6367(10) 0.9656(6) 0.6475(5) 0.0242(17) Uani 1 1 d . . .
O3 O 0.5585(7) 1.0570(5) 0.6780(4) 0.0420(14) Uani 1 1 d . . .
O4 O 0.8054(7) 0.9164(4) 0.6610(4) 0.0403(13) Uani 1 1 d . . .
H100 H 0.6404 0.9243 0.8764 0.050 Uiso 1 1 d . . .
H104 H 0.8632 0.9610 0.7222 0.050 Uiso 1 1 d . . .
Co2 Co 0.10415(13) 0.24760(8) 0.85636(7) 0.0238(3) Uani 1 1 d . . .
C13 C 0.0220(7) 0.2941(4) 0.7332(3) 0.0259(18) Uani 1 1 d G . .
C14 C 0.2298(6) 0.2811(4) 0.7260(3) 0.0319(18) Uani 1 1 d G . .
H14 H 0.3174 0.2311 0.6884 0.038 Uiso 1 1 calc R . .
C15 C 0.2802(6) 0.3576(5) 0.7861(4) 0.036(2) Uani 1 1 d G . .
H15 H 0.4067 0.3667 0.7949 0.043 Uiso 1 1 calc R . .
C16 C 0.1036(8) 0.4180(4) 0.8305(3) 0.035(2) Uani 1 1 d G . .
H16 H 0.0941 0.4736 0.8735 0.042 Uiso 1 1 calc R . .
C17 C -0.0560(6) 0.3788(4) 0.7978(4) 0.0311(18) Uani 1 1 d G . .
H17 H -0.1883 0.4041 0.8156 0.037 Uiso 1 1 calc R . .
C18 C -0.0846(11) 0.2239(7) 0.6857(5) 0.0315(19) Uani 1 1 d . . .
O5 O -0.0051(8) 0.1643(5) 0.6226(4) 0.0439(14) Uani 1 1 d . . .
O6 O -0.2713(7) 0.2257(5) 0.7215(4) 0.0452(15) Uani 1 1 d . . .
C19 C 0.0018(7) 0.0976(4) 0.9010(4) 0.0276(18) Uani 1 1 d G . .
C20 C 0.2102(7) 0.0860(4) 0.8885(4) 0.037(2) Uani 1 1 d G . .
H20 H 0.2948 0.0365 0.8494 0.045 Uiso 1 1 calc R . .
C21 C 0.2668(6) 0.1635(5) 0.9461(4) 0.041(2) Uani 1 1 d G . .
H21 H 0.3949 0.1735 0.9514 0.049 Uiso 1 1 calc R . .
C22 C 0.0933(9) 0.2228(4) 0.9943(3) 0.042(2) Uani 1 1 d G . .
H22 H 0.0879 0.2786 1.0367 0.050 Uiso 1 1 calc R . .
C23 C -0.0704(6) 0.1821(4) 0.9664(4) 0.038(2) Uani 1 1 d G . .
H23 H -0.2019 0.2066 0.9873 0.046 Uiso 1 1 calc R . .
C24 C -0.1162(11) 0.0315(6) 0.8517(5) 0.0275(18) Uani 1 1 d . . .
O7 O -0.0285(7) -0.0107(4) 0.7783(4) 0.0382(13) Uani 1 1 d . . .
O8 O -0.2839(8) 0.0197(5) 0.8906(4) 0.0454(14) Uani 1 1 d . . .
P1 P 0.0000 0.5000 0.5000 0.0319(7) Uani 1 2 d S . .
F1A F 0.1751(13) 0.4329(7) 0.5465(7) 0.047(2) Uani 0.60 1 d P A 1
F2A F -0.0163(12) 0.6058(7) 0.5652(7) 0.054(2) Uani 0.60 1 d P A 1
F3A F 0.1544(13) 0.5564(7) 0.4268(7) 0.068(3) Uani 0.60 1 d P A 1
F1B F 0.226(3) 0.4603(15) 0.5038(13) 0.072(6) Uiso 0.40 1 d P A 2
F2B F 0.036(3) 0.6284(15) 0.5043(14) 0.083(5) Uiso 0.40 1 d P A 2
F3B F 0.038(2) 0.5038(15) 0.3947(12) 0.082(5) Uiso 0.40 1 d P A 2
P2 P -0.5000 -0.5000 1.0000 0.0281(7) Uani 1 2 d S . .
F4 F -0.7310(7) -0.4895(5) 1.0109(4) 0.0750(18) Uani 1 1 d . . .
F5 F -0.5144(8) -0.5043(5) 1.1074(4) 0.0697(16) Uani 1 1 d . . .
F6 F -0.4902(10) -0.6333(4) 0.9971(5) 0.085(2) Uani 1 1 d . . .

loop_
_atom_site_aniso_label
_atom_site_aniso_U_11
_atom_site_aniso_U_22
_atom_site_aniso_U_33
_atom_site_aniso_U_23
_atom_site_aniso_U_13
_atom_site_aniso_U_12
Co1 0.0248(5) 0.0265(6) 0.0191(6) 0.0028(5) -0.0047(4) -0.0073(4)
C1 0.032(4) 0.033(4) 0.017(4) 0.004(3) -0.002(3) -0.009(3)
C2 0.033(4) 0.041(4) 0.023(4) 0.004(3) 0.000(3) -0.012(3)
C3 0.034(4) 0.051(5) 0.033(5) 0.012(4) -0.006(4) -0.022(4)
C4 0.056(5) 0.029(4) 0.032(5) 0.000(3) -0.012(4) -0.021(4)
C5 0.041(5) 0.031(4) 0.029(5) 0.009(4) -0.006(4) 0.001(4)
C6 0.037(5) 0.039(5) 0.019(5) 0.007(4) -0.007(4) -0.017(4)
O1 0.039(3) 0.043(3) 0.040(4) -0.014(3) -0.012(3) 0.001(3)
O2 0.033(3) 0.067(4) 0.047(4) -0.010(3) -0.006(3) -0.012(3)
C7 0.025(4) 0.031(4) 0.020(4) 0.008(3) -0.003(3) -0.009(3)
C8 0.039(4) 0.026(4) 0.030(4) 0.001(3) -0.012(3) -0.005(3)
C9 0.044(5) 0.044(5) 0.026(4) 0.007(4) -0.019(4) -0.014(4)
C10 0.060(5) 0.039(5) 0.018(4) 0.001(4) -0.009(4) -0.012(4)
C11 0.039(4) 0.036(4) 0.017(4) -0.002(3) 0.005(3) -0.011(3)
C12 0.025(4) 0.023(4) 0.025(5) 0.008(3) -0.006(3) -0.003(3)
O3 0.033(3) 0.039(3) 0.057(4) -0.016(3) -0.015(3) -0.001(2)
O4 0.036(3) 0.045(3) 0.044(4) -0.008(3) -0.011(2) -0.009(2)
Co2 0.0263(6) 0.0261(6) 0.0208(7) -0.0012(5) -0.0057(4) -0.0065(4)
C13 0.026(4) 0.024(4) 0.028(5) 0.007(3) -0.006(3) -0.005(3)
C14 0.031(4) 0.041(4) 0.022(4) 0.002(3) 0.002(3) -0.011(3)
C15 0.040(5) 0.041(4) 0.033(5) 0.005(4) -0.010(4) -0.024(4)
C16 0.050(5) 0.024(4) 0.035(5) -0.001(3) -0.009(4) -0.015(4)
C17 0.035(4) 0.031(4) 0.029(5) -0.001(4) -0.009(4) -0.003(3)
C18 0.034(4) 0.034(4) 0.026(5) 0.013(4) -0.010(4) -0.002(4)
O5 0.047(3) 0.048(3) 0.039(4) -0.010(3) -0.010(3) -0.003(3)
O6 0.027(3) 0.049(3) 0.059(4) -0.019(3) 0.000(3) -0.004(2)
C19 0.038(4) 0.019(4) 0.028(5) 0.002(3) -0.009(3) -0.008(3)
C20 0.034(4) 0.033(4) 0.046(5) 0.004(4) -0.015(4) 0.002(3)
C21 0.041(5) 0.047(5) 0.042(5) 0.014(4) -0.026(4) -0.013(4)
C22 0.061(6) 0.053(5) 0.016(4) 0.001(4) -0.012(4) -0.017(4)
C23 0.042(5) 0.043(5) 0.029(5) 0.000(4) -0.002(4) -0.013(4)
C24 0.035(4) 0.025(4) 0.021(5) 0.003(3) 0.000(3) -0.008(3)
O7 0.037(3) 0.043(3) 0.036(3) -0.007(3) -0.008(2) -0.003(2)
O8 0.041(3) 0.049(3) 0.047(4) -0.008(3) 0.002(3) -0.017(3)
P1 0.0387(18) 0.0289(16) 0.029(2) -0.0015(14) -0.0110(14) -0.0008(13)
F1A 0.047(5) 0.044(5) 0.056(6) 0.007(4) -0.031(5) 0.003(4)
F2A 0.062(5) 0.054(5) 0.053(6) -0.042(5) -0.024(5) 0.006(4)
F3A 0.066(6) 0.050(5) 0.073(7) 0.017(5) 0.028(5) -0.012(4)
P2 0.0328(16) 0.0255(15) 0.0257(18) -0.0043(13) -0.0034(13) -0.0029(12)
F4 0.033(3) 0.117(5) 0.077(4) -0.045(4) -0.004(3) -0.007(3)
F5 0.081(4) 0.100(4) 0.028(3) -0.003(3) -0.011(3) -0.005(3)
F6 0.108(5) 0.029(3) 0.117(6) -0.011(3) -0.004(4) -0.017(3)

loop_
_atom_type_symbol
_atom_type_description
_atom_type_scat_dispersion_real
_atom_type_scat_dispersion_imag
_atom_type_scat_source
C C 0.0033 0.0016 'International Tables Vol C Tables 4.2.6.8 and 6.1.1.4'
H H 0.0000 0.0000 'International Tables Vol C Tables 4.2.6.8 and 6.1.1.4'
O O 0.0106 0.0060 'International Tables Vol C Tables 4.2.6.8 and 6.1.1.4'
Co Co 0.3494 0.9721 'International Tables Vol C Tables 4.2.6.8 and 6.1.1.4'
P P 0.1023 0.0942 'International Tables Vol C Tables 4.2.6.8 and 6.1.1.4'
F F 0.0171 0.0103 'International Tables Vol C Tables 4.2.6.8 and 6.1.1.4'

loop_
_geom_angle_atom_site_label_1
_geom_angle_atom_site_label_2
_geom_angle_atom_site_label_3
_geom_angle
_geom_angle_site_symmetry_1
_geom_angle_site_symmetry_3
_geom_angle_publ_flag
C3 Co1 C2 40.95(9) . . yes
C3 Co1 C11 159.3(2) . . yes
C2 Co1 C11 158.3(2) . . yes
C3 Co1 C4 40.95(9) . . yes
C2 Co1 C4 68.91(12) . . yes
C11 Co1 C4 122.8(2) . . yes
C3 Co1 C1 68.89(11) . . yes
C2 Co1 C1 40.90(9) . . yes
C11 Co1 C1 122.1(2) . . yes
C4 Co1 C1 68.86(12) . . yes
C3 Co1 C10 122.0(2) . . yes
C2 Co1 C10 159.9(2) . . yes
C11 Co1 C10 41.04(9) . . yes
C4 Co1 C10 104.84(19) . . yes
C1 Co1 C10 156.5(2) . . yes
C3 Co1 C5 68.90(12) . . yes
C2 Co1 C5 68.86(12) . . yes
C11 Co1 C5 107.02(18) . . yes
C4 Co1 C5 40.91(9) . . yes
C1 Co1 C5 40.88(9) . . yes
C10 Co1 C5 119.7(2) . . yes
C3 Co1 C7 157.4(2) . . yes
C2 Co1 C7 122.9(2) . . yes
C11 Co1 C7 41.02(9) . . yes
C4 Co1 C7 161.1(2) . . yes
C1 Co1 C7 109.37(18) . . yes
C10 Co1 C7 68.92(11) . . yes
C5 Co1 C7 125.5(2) . . yes
C3 Co1 C9 105.79(19) . . yes
C2 Co1 C9 124.1(2) . . yes
C11 Co1 C9 68.83(12) . . yes
C4 Co1 C9 119.0(2) . . yes
C1 Co1 C9 162.2(2) . . yes
C10 Co1 C9 40.81(10) . . yes
C5 Co1 C9 154.8(2) . . yes
C7 Co1 C9 68.64(11) . . yes
C3 Co1 C8 120.9(2) . . yes
C2 Co1 C8 108.58(19) . . yes
C11 Co1 C8 68.80(11) . . yes
C4 Co1 C8 155.3(2) . . yes
C1 Co1 C8 126.3(2) . . yes
C10 Co1 C8 68.66(12) . . yes
C5 Co1 C8 163.0(2) . . yes
C7 Co1 C8 40.77(9) . . yes
C9 Co1 C8 40.65(9) . . yes
C2 C1 C5 108.0 . . yes
C2 C1 C6 127.3(5) . . yes
C5 C1 C6 124.7(5) . . yes
C2 C1 Co1 69.45(18) . . yes
C5 C1 Co1 69.55(19) . . yes
C6 C1 Co1 125.0(4) . . yes
C1 C2 C3 108.0 . . yes
C1 C2 Co1 69.65(18) . . yes
C3 C2 Co1 69.45(19) . . yes
C2 C3 C4 108.0 . . yes
C2 C3 Co1 69.60(19) . . yes
C4 C3 Co1 69.57(19) . . yes
C5 C4 C3 108.0 . . yes
C5 C4 Co1 69.65(19) . . yes
C3 C4 Co1 69.47(19) . . yes
C4 C5 C1 108.0 . . yes
C4 C5 Co1 69.44(19) . . yes
C1 C5 Co1 69.58(19) . . yes
O2 C6 O1 124.9(7) . . yes
O2 C6 C1 122.5(8) . . yes
O1 C6 C1 112.5(6) . . yes
C8 C7 C11 108.0 . . yes
C8 C7 C12 125.0(5) . . yes
C11 C7 C12 126.9(5) . . yes
C8 C7 Co1 70.12(18) . . yes
C11 C7 Co1 69.13(19) . . yes
C12 C7 Co1 124.5(4) . . yes
C7 C8 C9 108.0 . . yes
C7 C8 Co1 69.11(18) . . yes
C9 C8 Co1 69.63(19) . . yes
C10 C9 C8 108.0 . . yes
C10 C9 Co1 69.06(18) . . yes
C8 C9 Co1 69.73(19) . . yes
C11 C10 C9 108.0 . . yes
C11 C10 Co1 69.20(18) . . yes
C9 C10 Co1 70.14(18) . . yes
C10 C11 C7 108.0 . . yes
C10 C11 Co1 69.76(19) . . yes
C7 C11 Co1 69.86(19) . . yes
O3 C12 O4 125.4(7) . . yes
O3 C12 C7 118.4(6) . . yes
O4 C12 C7 116.2(6) . . yes
C20 Co2 C21 41.00(9) . . yes
C20 Co2 C13 122.8(2) . . yes
C21 Co2 C13 157.5(2) . . yes
C20 Co2 C14 106.63(19) . . yes
C21 Co2 C14 120.4(2) . . yes
C13 Co2 C14 40.88(9) . . yes
C20 Co2 C17 159.5(2) . . yes
C21 Co2 C17 158.8(2) . . yes
C13 Co2 C17 40.82(9) . . yes
C14 Co2 C17 68.76(12) . . yes
C20 Co2 C19 40.92(9) . . yes
C21 Co2 C19 68.78(12) . . yes
C13 Co2 C19 109.27(18) . . yes
C14 Co2 C19 124.3(2) . . yes
C17 Co2 C19 124.1(2) . . yes
C20 Co2 C15 121.7(2) . . yes
C21 Co2 C15 104.84(19) . . yes
C13 Co2 C15 68.79(12) . . yes
C14 Co2 C15 40.89(9) . . yes
C17 Co2 C15 68.73(12) . . yes
C19 Co2 C15 159.5(2) . . yes
C20 Co2 C22 68.71(13) . . yes
C21 Co2 C22 40.77(10) . . yes
C13 Co2 C22 161.1(2) . . yes
C14 Co2 C22 156.1(2) . . yes
C17 Co2 C22 123.7(2) . . yes
C19 Co2 C22 68.47(12) . . yes
C15 Co2 C22 120.2(2) . . yes
C20 Co2 C16 158.0(2) . . yes
C21 Co2 C16 121.3(2) . . yes
C13 Co2 C16 68.72(12) . . yes
C14 Co2 C16 68.77(12) . . yes
C17 Co2 C16 40.80(9) . . yes
C19 Co2 C16 159.1(2) . . yes
C15 Co2 C16 40.84(9) . . yes
C22 Co2 C16 106.3(2) . . yes
C20 Co2 C23 68.63(12) . . yes
C21 Co2 C23 68.52(13) . . yes
C13 Co2 C23 125.5(2) . . yes
C14 Co2 C23 161.5(2) . . yes
C17 Co2 C23 109.07(19) . . yes
C19 Co2 C23 40.65(9) . . yes
C15 Co2 C23 156.9(2) . . yes
C22 Co2 C23 40.56(10) . . yes
C16 Co2 C23 122.4(2) . . yes
C17 C13 C14 108.0 . . yes
C17 C13 C18 128.2(5) . . yes
C14 C13 C18 123.6(5) . . yes
C17 C13 Co2 69.70(19) . . yes
C14 C13 Co2 69.47(18) . . yes
C18 C13 Co2 122.9(4) . . yes
C13 C14 C15 108.0 . . yes
C13 C14 Co2 69.65(18) . . yes
C15 C14 Co2 69.61(19) . . yes
C16 C15 C14 108.0 . . yes
C16 C15 Co2 69.71(19) . . yes
C14 C15 Co2 69.50(19) . . yes
C15 C16 C17 108.0 . . yes
C15 C16 Co2 69.45(19) . . yes
C17 C16 Co2 69.62(18) . . yes
C13 C17 C16 108.0 . . yes
C13 C17 Co2 69.47(19) . . yes
C16 C17 Co2 69.58(19) . . yes
O5 C18 O6 123.5(8) . . yes
O5 C18 C13 122.9(7) . . yes
O6 C18 C13 113.5(7) . . yes
C23 C19 C20 108.0 . . yes
C23 C19 C24 127.3(5) . . yes
C20 C19 C24 124.7(5) . . yes
C23 C19 Co2 70.2(2) . . yes
C20 C19 Co2 69.06(19) . . yes
C24 C19 Co2 125.8(4) . . yes
C21 C20 C19 108.0 . . yes
C21 C20 Co2 69.7(2) . . yes
C19 C20 Co2 70.02(19) . . yes
C20 C21 C22 108.0 . . yes
C20 C21 Co2 69.3(2) . . yes
C22 C21 Co2 70.2(2) . . yes
C23 C22 C21 108.0 . . yes
C23 C22 Co2 69.89(19) . . yes
C21 C22 Co2 69.01(19) . . yes
C22 C23 C19 108.0 . . yes
C22 C23 Co2 69.55(19) . . yes
C19 C23 Co2 69.2(2) . . yes
O8 C24 O7 127.8(8) . . yes
O8 C24 C19 116.2(7) . . yes
O7 C24 C19 115.9(6) . . yes
F3B P1 F3B 180.0(13) 2_566 . yes
F3B P1 F2A 126.6(7) 2_566 2_566 yes
F3B P1 F2A 53.4(7) . 2_566 yes
F3B P1 F2A 53.4(7) 2_566 . yes
F3B P1 F2A 126.6(7) . . yes
F2A P1 F2A 180.0(6) 2_566 . yes
F3B P1 F1B 88.5(9) 2_566 . yes
F3B P1 F1B 91.5(9) . . yes
F2A P1 F1B 84.9(7) 2_566 . yes
F2A P1 F1B 95.1(8) . . yes
F3B P1 F1B 91.5(9) 2_566 2_566 yes
F3B P1 F1B 88.5(9) . 2_566 yes
F2A P1 F1B 95.1(8) 2_566 2_566 yes
F2A P1 F1B 84.9(7) . 2_566 yes
F1B P1 F1B 179.998(3) . 2_566 yes
F3B P1 F1A 65.4(7) 2_566 . yes
F3B P1 F1A 114.6(7) . . yes
F2A P1 F1A 88.3(4) 2_566 . yes
F2A P1 F1A 91.7(4) . . yes
F1B P1 F1A 27.3(6) . . yes
F1B P1 F1A 152.7(6) 2_566 . yes
F3B P1 F1A 114.6(7) 2_566 2_566 yes
F3B P1 F1A 65.4(7) . 2_566 yes
F2A P1 F1A 91.7(4) 2_566 2_566 yes
F2A P1 F1A 88.3(4) . 2_566 yes
F1B P1 F1A 152.7(6) . 2_566 yes
F1B P1 F1A 27.3(6) 2_566 2_566 yes
F1A P1 F1A 180.0(5) . 2_566 yes
F3B P1 F2B 92.4(10) 2_566 2_566 yes
F3B P1 F2B 87.6(10) . 2_566 yes
F2A P1 F2B 34.9(6) 2_566 2_566 yes
F2A P1 F2B 145.1(6) . 2_566 yes
F1B P1 F2B 89.9(9) . 2_566 yes
F1B P1 F2B 90.1(9) 2_566 2_566 yes
F1A P1 F2B 77.4(7) . 2_566 yes
F1A P1 F2B 102.6(7) 2_566 2_566 yes
F3B P1 F2B 87.6(10) 2_566 . yes
F3B P1 F2B 92.4(10) . . yes
F2A P1 F2B 145.1(6) 2_566 . yes
F2A P1 F2B 34.9(6) . . yes
F1B P1 F2B 90.1(9) . . yes
F1B P1 F2B 89.9(9) 2_566 . yes
F1A P1 F2B 102.6(7) . . yes
F1A P1 F2B 77.4(7) 2_566 . yes
F2B P1 F2B 180.0(13) 2_566 . yes
F3B P1 F3A 47.1(7) 2_566 2_566 yes
F3B P1 F3A 132.9(7) . 2_566 yes
F2A P1 F3A 90.5(5) 2_566 2_566 yes
F2A P1 F3A 89.5(5) . 2_566 yes
F1B P1 F3A 116.9(7) . 2_566 yes
F1B P1 F3A 63.1(7) 2_566 2_566 yes
F1A P1 F3A 89.8(5) . 2_566 yes
F1A P1 F3A 90.2(5) 2_566 2_566 yes
F2B P1 F3A 57.9(7) 2_566 2_566 yes
F2B P1 F3A 122.1(7) . 2_566 yes
F3B P1 F3A 132.9(7) 2_566 . yes
F3B P1 F3A 47.1(7) . . yes
F2A P1 F3A 89.5(5) 2_566 . yes
F2A P1 F3A 90.5(5) . . yes
F1B P1 F3A 63.1(7) . . yes
F1B P1 F3A 116.9(7) 2_566 . yes
F1A P1 F3A 90.2(5) . . yes
F1A P1 F3A 89.8(5) 2_566 . yes
F2B P1 F3A 122.1(7) 2_566 . yes
F2B P1 F3A 57.9(7) . . yes
F3A P1 F3A 179.998(2) 2_566 . yes
F6 P2 F6 179.998(1) . 2_447 yes
F6 P2 F5 87.9(4) . 2_447 yes
F6 P2 F5 92.1(4) 2_447 2_447 yes
F6 P2 F5 92.1(4) . . yes
F6 P2 F5 87.9(4) 2_447 . yes
F5 P2 F5 180.0(5) 2_447 . yes
F6 P2 F4 89.8(3) . . yes
F6 P2 F4 90.2(3) 2_447 . yes
F5 P2 F4 90.2(3) 2_447 . yes
F5 P2 F4 89.8(3) . . yes
F6 P2 F4 90.2(3) . 2_447 yes
F6 P2 F4 89.8(3) 2_447 2_447 yes
F5 P2 F4 89.8(3) 2_447 2_447 yes
F5 P2 F4 90.2(3) . 2_447 yes
F4 P2 F4 180.0(5) . 2_447 yes

loop_
_geom_bond_atom_site_label_1
_geom_bond_atom_site_label_2
_geom_bond_distance
_geom_bond_site_symmetry_2
_geom_bond_publ_flag
Co1 C3 2.029(5) . yes
Co1 C2 2.031(5) . yes
Co1 C11 2.022(5) . yes
Co1 C4 2.030(5) . yes
Co1 C1 2.033(5) . yes
Co1 C10 2.029(5) . yes
Co1 C5 2.033(5) . yes
Co1 C7 2.031(5) . yes
Co1 C9 2.044(5) . yes
Co1 C8 2.045(5) . yes
C1 C2 1.4200 . yes
C1 C5 1.4200 . yes
C1 C6 1.477(8) . yes
C2 C3 1.4200 . yes
C3 C4 1.4200 . yes
C4 C5 1.4200 . yes
C6 O2 1.200(9) . yes
C6 O1 1.314(9) . yes
C7 C8 1.4200 . yes
C7 C11 1.4200 . yes
C7 C12 1.469(8) . yes
C8 C9 1.4200 . yes
C9 C10 1.4200 . yes
C10 C11 1.4200 . yes
C12 O3 1.224(8) . yes
C12 O4 1.283(8) . yes
Co2 C20 2.025(5) . yes
Co2 C21 2.030(5) . yes
Co2 C13 2.034(5) . yes
Co2 C14 2.032(5) . yes
Co2 C17 2.037(5) . yes
Co2 C19 2.038(5) . yes
Co2 C15 2.033(5) . yes
Co2 C22 2.046(5) . yes
Co2 C16 2.037(5) . yes
Co2 C23 2.051(5) . yes
C13 C17 1.4200 . yes
C13 C14 1.4200 . yes
C13 C18 1.460(9) . yes
C14 C15 1.4200 . yes
C15 C16 1.4200 . yes
C16 C17 1.4200 . yes
C18 O5 1.219(9) . yes
C18 O6 1.317(9) . yes
C19 C23 1.4200 . yes
C19 C20 1.4200 . yes
C19 C24 1.499(9) . yes
C20 C21 1.4200 . yes
C21 C22 1.4200 . yes
C22 C23 1.4200 . yes
C24 O8 1.235(8) . yes
C24 O7 1.255(9) . yes
P1 F3B 1.542(18) 2_566 yes
P1 F3B 1.542(18) . yes
P1 F2A 1.606(7) 2_566 yes
P1 F2A 1.606(7) . yes
P1 F1B 1.592(18) . yes
P1 F1B 1.592(18) 2_566 yes
P1 F1A 1.601(7) . yes
P1 F1A 1.601(7) 2_566 yes
P1 F2B 1.581(18) 2_566 yes
P1 F2B 1.581(18) . yes
P1 F3A 1.583(7) 2_566 yes
P1 F3A 1.583(7) . yes
P2 F6 1.575(5) . yes
P2 F6 1.575(5) 2_447 yes
P2 F5 1.581(5) 2_447 yes
P2 F5 1.581(5) . yes
P2 F4 1.577(5) . yes
P2 F4 1.577(5) 2_447 yes
